data_7063463
loop_
_publ_author_name
'Cherkasova, Anna V.'
'Martyanov, Konstantin A.'
'Rychagova, Elena A.'
'Kozhanov, Konstantin A.'
'Cherkasov, Anton V.'
'Kuropatov, Viacheslav A.'

_publ_section_title
;
 A family of dioxyarylene linked di-o-quinones. Structural dependence on
 the topology of the linker: a comparative study
;
_journal_issue 42
_journal_name_full 'New Journal of Chemistry'
_journal_page_first 18075
_journal_page_last 18087
_journal_paper_doi 10.1039/D4NJ03965C
_journal_volume 48
_journal_year 2024
_chemical_formula_moiety 'C38 H44 O6'
_chemical_formula_sum 'C38 H44 O6'
_chemical_formula_weight 596.73
_space_group_crystal_system monoclinic
_space_group_IT_number 14
_space_group_name_Hall '-P 2ybc'
_space_group_name_H-M_alt 'P 1 21/c 1'
_atom_sites_solution_hydrogens geom
_atom_sites_solution_primary dual
_atom_sites_solution_secondary difmap
_audit_creation_method SHELXL-2018/3
_audit_update_record
;
2024-06-24 deposited with the CCDC.	2024-09-24 downloaded from the CCDC.
;
_cell_angle_alpha 90
_cell_angle_beta 113.534(9)
_cell_angle_gamma 90
_cell_formula_units_Z 4
_cell_length_a 11.8467(10)
_cell_length_b 25.0666(13)
_cell_length_c 12.2051(9)
_cell_measurement_reflns_used 6659
_cell_measurement_temperature 100(2)
_cell_measurement_theta_max 24.3550
_cell_measurement_theta_min 3.3500
_cell_volume 3322.9(5)
_computing_cell_refinement 'CAP 40.84a'
_computing_data_collection 'CAP 40.84a'
_computing_data_reduction 'CAP 40.84a'
_computing_structure_refinement 'SHELXL 2018/3'
_computing_structure_solution 'SHELXT 2014/5'
_diffrn_ambient_temperature 100(2)
_diffrn_measured_fraction_theta_full 0.998
_diffrn_measured_fraction_theta_max 0.998
_diffrn_measurement_device_type 'Rigaku OD Xcalibur E'
_diffrn_measurement_method '\w scans'
_diffrn_radiation_type MoK\a
_diffrn_radiation_wavelength 0.71073
_diffrn_reflns_av_R_equivalents 0.0683
_diffrn_reflns_av_unetI/netI 0.0452
_diffrn_reflns_Laue_measured_fraction_full 0.998
_diffrn_reflns_Laue_measured_fraction_max 0.998
_diffrn_reflns_limit_h_max 14
_diffrn_reflns_limit_h_min -14
_diffrn_reflns_limit_k_max 29
_diffrn_reflns_limit_k_min -29
_diffrn_reflns_limit_l_max 14
_diffrn_reflns_limit_l_min -14
_diffrn_reflns_number 45117
_diffrn_reflns_point_group_measured_fraction_full 0.998
_diffrn_reflns_point_group_measured_fraction_max 0.998
_diffrn_reflns_theta_full 25.026
_diffrn_reflns_theta_max 25.026
_diffrn_reflns_theta_min 3.043
_diffrn_source 'fine-focus sealed tube'
_exptl_absorpt_coefficient_mu 0.079
_exptl_absorpt_correction_T_max 0.988
_exptl_absorpt_correction_T_min 0.965
_exptl_absorpt_correction_type analytical
_exptl_absorpt_process_details 'CAP 40.84a'
_exptl_crystal_colour purple
_exptl_crystal_density_diffrn 1.193
_exptl_crystal_description prism
_exptl_crystal_F_000 1280
_exptl_crystal_size_max 0.570
_exptl_crystal_size_mid 0.350
_exptl_crystal_size_min 0.200
_refine_diff_density_max 0.380
_refine_diff_density_min -0.371
_refine_diff_density_rms 0.051
_refine_ls_extinction_method none
_refine_ls_goodness_of_fit_ref 1.069
_refine_ls_hydrogen_treatment constr
_refine_ls_matrix_type full
_refine_ls_number_parameters 401
_refine_ls_number_reflns 5851
_refine_ls_number_restraints 9
_refine_ls_restrained_S_all 1.071
_refine_ls_R_factor_all 0.1126
_refine_ls_R_factor_gt 0.0759
_refine_ls_shift/su_max 0.000
_refine_ls_shift/su_mean 0.000
_refine_ls_structure_factor_coef Fsqd
_refine_ls_weighting_details 'w=1/[\s^2^(Fo^2^)+(0.0550P)^2^+4.9374P] where P=(Fo^2^+2Fc^2^)/3'
_refine_ls_weighting_scheme calc
_refine_ls_wR_factor_gt 0.1687
_refine_ls_wR_factor_ref 0.1884
_reflns_Friedel_coverage 0.000
_reflns_number_gt 4002
_reflns_number_total 5851
_reflns_threshold_expression 'I > 2\s(I)'
_cod_data_source_file d4nj03965c2.cif
_cod_data_source_block C38H44O6
_cod_depositor_comments 'Adding full bibliography for 7063461--7063463.cif.'
_cod_original_sg_symbol_H-M 'P 21/c'
_cod_database_code 7063463
_shelx_shelxl_version_number 2018/3
_shelx_space_group_comment
;
The symmetry employed for this shelxl refinement is uniquely defined
by the following loop, which should always be used as a source of
symmetry information in preference to the above space-group names.
They are only intended as comments.
;
_shelx_estimated_absorpt_t_min 0.956
_shelx_estimated_absorpt_t_max 0.984

loop_
_space_group_symop_operation_xyz
'x, y, z'
'-x, y+1/2, -z+1/2'
'-x, -y, -z'
'x, -y-1/2, z-1/2'

loop_
_atom_site_label
_atom_site_type_symbol
_atom_site_fract_x
_atom_site_fract_y
_atom_site_fract_z
_atom_site_U_iso_or_equiv
_atom_site_adp_type
_atom_site_occupancy
_atom_site_site_symmetry_order
_atom_site_calc_flag
_atom_site_refinement_flags_posn
_atom_site_refinement_flags_adp
_atom_site_refinement_flags_occupancy
_atom_site_disorder_assembly
_atom_site_disorder_group
O1 O 0.0160(2) 0.67484(10) 0.0626(2) 0.0472(6) Uani 1 1 d . . . . .
O2 O -0.0152(2) 0.60504(10) -0.1122(2) 0.0569(7) Uani 1 1 d . . . . .
C1 C 0.1027(3) 0.66620(13) 0.0357(3) 0.0382(8) Uani 1 1 d . . . . .
C2 C 0.0897(3) 0.61976(13) -0.0537(3) 0.0410(9) Uani 1 1 d . . . . .
C3 C 0.1994(3) 0.59833(13) -0.0657(3) 0.0379(8) Uani 1 1 d . . . . .
C4 C 0.2976(3) 0.63167(13) -0.0237(3) 0.0364(8) Uani 1 1 d D . . . .
C5 C 0.3050(3) 0.68056(13) 0.0450(3) 0.0371(8) Uani 1 1 d . . . . .
H5A H 0.377126 0.701729 0.065663 0.044 Uiso 1 1 calc R U . . .
C6 C 0.2186(3) 0.69759(13) 0.0807(3) 0.0381(8) Uani 1 1 d . . . . .
C7 C 0.1947(3) 0.54488(13) -0.1299(3) 0.0447(9) Uani 1 1 d . . . . .
C8 C 0.1132(4) 0.50533(16) -0.0989(5) 0.0743(15) Uani 1 1 d . . . . .
H8A H 0.029276 0.519482 -0.126508 0.111 Uiso 1 1 calc R U . . .
H8B H 0.146302 0.500142 -0.012092 0.111 Uiso 1 1 calc R U . . .
H8C H 0.111951 0.471094 -0.138095 0.111 Uiso 1 1 calc R U . . .
C9 C 0.1432(5) 0.55457(18) -0.2646(4) 0.0834(17) Uani 1 1 d . . . . .
H9A H 0.060109 0.569519 -0.291101 0.125 Uiso 1 1 calc R U . . .
H9B H 0.140002 0.520731 -0.305936 0.125 Uiso 1 1 calc R U . . .
H9C H 0.196545 0.579684 -0.283113 0.125 Uiso 1 1 calc R U . . .
C10 C 0.3208(3) 0.51806(14) -0.0906(4) 0.0554(11) Uani 1 1 d . . . . .
H10A H 0.372193 0.538099 -0.122315 0.083 Uiso 1 1 calc R U . . .
H10B H 0.310386 0.481440 -0.121242 0.083 Uiso 1 1 calc R U . . .
H10C H 0.360627 0.517447 -0.003155 0.083 Uiso 1 1 calc R U . . .
C11 C 0.2311(3) 0.74678(14) 0.1586(4) 0.0469(9) Uani 1 1 d . . . . .
C12 C 0.1337(4) 0.78814(15) 0.0848(4) 0.0630(12) Uani 1 1 d . . . . .
H12A H 0.051262 0.772779 0.060941 0.094 Uiso 1 1 calc R U . . .
H12B H 0.147518 0.797764 0.013264 0.094 Uiso 1 1 calc R U . . .
H12C H 0.140652 0.820095 0.133288 0.094 Uiso 1 1 calc R U . . .
C13 C 0.2124(4) 0.73206(16) 0.2716(4) 0.0585(11) Uani 1 1 d . . . . .
H13A H 0.274990 0.706068 0.318003 0.088 Uiso 1 1 calc R U . . .
H13B H 0.130306 0.716500 0.249442 0.088 Uiso 1 1 calc R U . . .
H13C H 0.219752 0.764170 0.319768 0.088 Uiso 1 1 calc R U . . .
C14 C 0.3594(4) 0.77232(17) 0.1957(5) 0.0700(14) Uani 1 1 d . . . . .
H14A H 0.422873 0.745879 0.237829 0.105 Uiso 1 1 calc R U . . .
H14B H 0.366634 0.802730 0.248511 0.105 Uiso 1 1 calc R U . . .
H14C H 0.370259 0.784576 0.124250 0.105 Uiso 1 1 calc R U . . .
O3 O 0.39410(19) 0.62395(9) -0.05739(19) 0.0381(6) Uani 1 1 d D . . . .
O4 O 0.8680(2) 0.62343(10) 0.5505(2) 0.0356(7) Uani 0.866(3) 1 d D . P A 1
C24 C 0.54731(12) 0.62060(8) 0.14872(17) 0.0331(9) Uani 0.866(3) 1 d G . P A 1
H24A H 0.485547 0.616790 0.179338 0.040 Uiso 0.866(3) 1 calc R U P A 1
C15 C 0.51436(16) 0.62374(9) 0.02609(16) 0.0331(8) Uani 0.866(3) 1 d DG . P A 1
C16 C 0.6047(2) 0.62931(9) -0.01871(12) 0.0331(10) Uani 0.866(3) 1 d G . P A 1
H16A H 0.582212 0.631456 -0.102518 0.040 Uiso 0.866(3) 1 calc R U P A 1
C17 C 0.72805(19) 0.63175(8) 0.05912(12) 0.0369(9) Uani 0.866(3) 1 d G . P A 1
H17A H 0.789812 0.635558 0.028503 0.044 Uiso 0.866(3) 1 calc R U P A 1
C18 C 0.76100(13) 0.62861(5) 0.18175(12) 0.0327(8) Uani 0.866(3) 1 d G . P A 1
C19 C 0.67063(12) 0.62304(5) 0.22655(13) 0.0304(8) Uani 0.866(3) 1 d G . P A 1
C20 C 0.70357(15) 0.61990(8) 0.34918(13) 0.0327(9) Uani 0.866(3) 1 d G . P A 1
H20A H 0.641809 0.616088 0.379793 0.039 Uiso 0.866(3) 1 calc R U P A 1
C21 C 0.82689(17) 0.62233(8) 0.42701(11) 0.0314(8) Uani 0.866(3) 1 d DG . P A 1
C22 C 0.91726(13) 0.62791(8) 0.38221(14) 0.0337(9) Uani 0.866(3) 1 d G . P A 1
H22A H 1.001543 0.629574 0.435407 0.040 Uiso 0.866(3) 1 calc R U P A 1
C23 C 0.88432(12) 0.63105(8) 0.25959(15) 0.0349(9) Uani 0.866(3) 1 d G . P A 1
H23A H 0.946082 0.634857 0.228970 0.042 Uiso 0.866(3) 1 calc R U P A 1
O4* O 0.8486(11) 0.5417(6) 0.5251(9) 0.046(5) Uani 0.134(3) 1 d D . P A 2
C24* C 0.5390(6) 0.6040(6) 0.1491(13) 0.0331(9) Uani 0.134(3) 1 d G . P A 2
H24B H 0.475121 0.593054 0.172581 0.040 Uiso 0.134(3) 1 calc R U P A 2
C15* C 0.5100(10) 0.6261(7) 0.0367(13) 0.0331(8) Uani 0.134(3) 1 d DG . P A 2
C16* C 0.6034(14) 0.6421(7) 0.0024(9) 0.0331(10) Uani 0.134(3) 1 d G . P A 2
H16B H 0.583632 0.657278 -0.074415 0.040 Uiso 0.134(3) 1 calc R U P A 2
C17* C 0.7259(12) 0.6360(7) 0.0805(8) 0.0369(9) Uani 0.134(3) 1 d G . P A 2
H17B H 0.789753 0.646938 0.057057 0.044 Uiso 0.134(3) 1 calc R U P A 2
C18* C 0.7549(7) 0.6139(4) 0.1929(7) 0.0327(8) Uani 0.134(3) 1 d G . P A 2
C19* C 0.6614(6) 0.5979(4) 0.2272(9) 0.0304(8) Uani 0.134(3) 1 d G . P A 2
C20* C 0.6904(10) 0.5757(5) 0.3396(10) 0.0327(9) Uani 0.134(3) 1 d G . P A 2
H20B H 0.626547 0.564768 0.363085 0.039 Uiso 0.134(3) 1 calc R U P A 2
C21* C 0.8129(11) 0.5696(5) 0.4177(8) 0.0314(8) Uani 0.134(3) 1 d DG . P A 2
C22* C 0.9063(8) 0.5856(5) 0.3834(9) 0.0337(9) Uani 0.134(3) 1 d G . P A 2
H22B H 0.989986 0.581369 0.436805 0.040 Uiso 0.134(3) 1 calc R U P A 2
C23* C 0.8773(6) 0.6077(6) 0.2710(10) 0.0349(9) Uani 0.134(3) 1 d G . P A 2
H23B H 0.941186 0.618650 0.247572 0.042 Uiso 0.134(3) 1 calc R U P A 2
O5 O 0.6205(3) 0.52619(11) 0.7761(3) 0.0650(8) Uani 1 1 d . . . . .
O6 O 0.5565(2) 0.62716(10) 0.7010(2) 0.0472(6) Uani 1 1 d . . . . .
C25 C 0.6606(3) 0.54573(14) 0.7080(3) 0.0401(8) Uani 1 1 d . . . . .
C26 C 0.6448(3) 0.60749(13) 0.6882(3) 0.0366(8) Uani 1 1 d . . . . .
C27 C 0.7303(3) 0.63682(13) 0.6506(3) 0.0361(8) Uani 1 1 d . . . . .
C28 C 0.7877(3) 0.60551(13) 0.5996(3) 0.0344(8) Uani 1 1 d D . . . .
H28A H 0.838802 0.622424 0.566616 0.041 Uiso 0.134(3) 1 calc R U P A 2
C29 C 0.7776(3) 0.54697(13) 0.5910(3) 0.0396(8) Uani 1 1 d D . . . .
H29A H 0.815588 0.529408 0.545602 0.048 Uiso 0.866(3) 1 calc R U P A 1
C30 C 0.7192(3) 0.51653(13) 0.6418(3) 0.0359(8) Uani 1 1 d . . . . .
C31 C 0.7352(3) 0.69818(13) 0.6615(3) 0.0426(9) Uani 1 1 d . . . . .
C32 C 0.6181(4) 0.72152(14) 0.5624(4) 0.0525(10) Uani 1 1 d . . . . .
H32A H 0.545036 0.706772 0.570168 0.079 Uiso 1 1 calc R U . . .
H32B H 0.616758 0.712159 0.483963 0.079 Uiso 1 1 calc R U . . .
H32C H 0.618335 0.760427 0.570385 0.079 Uiso 1 1 calc R U . . .
C33 C 0.7422(4) 0.71492(14) 0.7851(3) 0.0532(10) Uani 1 1 d . . . . .
H33A H 0.811601 0.696789 0.847298 0.080 Uiso 1 1 calc R U . . .
H33B H 0.665508 0.705035 0.792565 0.080 Uiso 1 1 calc R U . . .
H33C H 0.753887 0.753618 0.794400 0.080 Uiso 1 1 calc R U . . .
C34 C 0.8474(4) 0.72211(14) 0.6461(4) 0.0550(11) Uani 1 1 d . . . . .
H34A H 0.922842 0.705881 0.704141 0.083 Uiso 1 1 calc R U . . .
H34B H 0.849699 0.760723 0.659376 0.083 Uiso 1 1 calc R U . . .
H34C H 0.841255 0.714978 0.564947 0.083 Uiso 1 1 calc R U . . .
C35 C 0.7143(3) 0.45549(13) 0.6364(3) 0.0446(9) Uani 1 1 d . . . . .
C36 C 0.5813(4) 0.43646(15) 0.5955(4) 0.0569(11) Uani 1 1 d . . . . .
H36A H 0.531976 0.451500 0.516685 0.085 Uiso 1 1 calc R U . . .
H36B H 0.547678 0.448231 0.652971 0.085 Uiso 1 1 calc R U . . .
H36C H 0.578879 0.397423 0.590681 0.085 Uiso 1 1 calc R U . . .
C37 C 0.7656(5) 0.43405(16) 0.5501(6) 0.0878(17) Uani 1 1 d . . . . .
H37A H 0.720747 0.449755 0.470959 0.132 Uiso 1 1 calc R U . . .
H37B H 0.756346 0.395164 0.544908 0.132 Uiso 1 1 calc R U . . .
H37C H 0.853045 0.443295 0.578409 0.132 Uiso 1 1 calc R U . . .
C38 C 0.7887(4) 0.43304(17) 0.7618(4) 0.0856(18) Uani 1 1 d . . . . .
H38A H 0.874937 0.443963 0.788235 0.128 Uiso 1 1 calc R U . . .
H38B H 0.783515 0.394004 0.759580 0.128 Uiso 1 1 calc R U . . .
H38C H 0.755006 0.446817 0.817697 0.128 Uiso 1 1 calc R U . . .

loop_
_atom_site_aniso_label
_atom_site_aniso_U_11
_atom_site_aniso_U_22
_atom_site_aniso_U_33
_atom_site_aniso_U_23
_atom_site_aniso_U_13
_atom_site_aniso_U_12
O1 0.0390(15) 0.0470(15) 0.0509(16) -0.0005(12) 0.0131(12) -0.0011(11)
O2 0.0349(14) 0.0551(16) 0.0645(18) -0.0111(13) 0.0028(13) -0.0005(12)
C1 0.0322(19) 0.0372(19) 0.039(2) 0.0097(15) 0.0080(16) 0.0036(15)
C2 0.034(2) 0.0330(18) 0.045(2) 0.0029(15) 0.0038(16) -0.0008(15)
C3 0.0303(18) 0.0347(18) 0.0376(19) 0.0046(15) 0.0018(15) 0.0009(14)
C4 0.0335(18) 0.0333(18) 0.0337(18) 0.0038(14) 0.0044(15) 0.0025(14)
C5 0.0360(19) 0.0342(18) 0.0373(19) 0.0028(14) 0.0107(15) -0.0048(15)
C6 0.0379(19) 0.0320(18) 0.040(2) 0.0051(15) 0.0112(16) -0.0025(15)
C7 0.040(2) 0.0353(19) 0.045(2) -0.0061(16) 0.0030(17) 0.0003(15)
C8 0.060(3) 0.039(2) 0.124(4) -0.027(2) 0.037(3) -0.014(2)
C9 0.107(4) 0.062(3) 0.047(3) -0.013(2) -0.005(3) 0.025(3)
C10 0.046(2) 0.035(2) 0.071(3) -0.0071(19) 0.008(2) 0.0008(17)
C11 0.049(2) 0.0358(19) 0.059(2) -0.0098(17) 0.0244(19) -0.0041(17)
C12 0.078(3) 0.035(2) 0.085(3) 0.002(2) 0.043(3) 0.005(2)
C13 0.062(3) 0.054(2) 0.056(3) -0.013(2) 0.019(2) -0.003(2)
C14 0.062(3) 0.054(3) 0.099(4) -0.038(2) 0.038(3) -0.019(2)
O3 0.0358(13) 0.0371(13) 0.0359(13) 0.0000(10) 0.0085(11) -0.0009(10)
O4 0.0315(14) 0.0358(14) 0.0347(15) 0.0019(11) 0.0081(12) -0.0037(11)
C24 0.0330(19) 0.028(2) 0.040(2) 0.0010(17) 0.0169(16) -0.0039(15)
C15 0.0344(18) 0.0248(16) 0.0362(19) -0.0044(14) 0.0100(15) -0.0019(14)
C16 0.046(2) 0.019(2) 0.035(2) -0.0027(15) 0.0175(17) 0.0016(16)
C17 0.044(2) 0.0243(18) 0.047(2) -0.0032(16) 0.0235(18) -0.0009(15)
C18 0.0358(19) 0.022(2) 0.042(2) -0.0032(16) 0.0175(16) -0.0046(15)
C19 0.0331(19) 0.0203(19) 0.035(2) -0.0011(16) 0.0113(16) -0.0036(16)
C20 0.0294(19) 0.0274(18) 0.042(2) 0.0026(16) 0.0146(17) -0.0010(15)
C21 0.034(2) 0.0242(17) 0.031(2) 0.0010(15) 0.0079(16) 0.0014(15)
C22 0.0274(19) 0.0269(18) 0.045(2) -0.0001(17) 0.0122(17) -0.0008(15)
C23 0.039(2) 0.019(2) 0.047(2) -0.0019(17) 0.0174(18) -0.0042(16)
O4* 0.026(9) 0.070(13) 0.034(10) -0.016(9) 0.006(8) -0.006(8)
C24* 0.0330(19) 0.028(2) 0.040(2) 0.0010(17) 0.0169(16) -0.0039(15)
C15* 0.0344(18) 0.0248(16) 0.0362(19) -0.0044(14) 0.0100(15) -0.0019(14)
C16* 0.046(2) 0.019(2) 0.035(2) -0.0027(15) 0.0175(17) 0.0016(16)
C17* 0.044(2) 0.0243(18) 0.047(2) -0.0032(16) 0.0235(18) -0.0009(15)
C18* 0.0358(19) 0.022(2) 0.042(2) -0.0032(16) 0.0175(16) -0.0046(15)
C19* 0.0331(19) 0.0203(19) 0.035(2) -0.0011(16) 0.0113(16) -0.0036(16)
C20* 0.0294(19) 0.0274(18) 0.042(2) 0.0026(16) 0.0146(17) -0.0010(15)
C21* 0.034(2) 0.0242(17) 0.031(2) 0.0010(15) 0.0079(16) 0.0014(15)
C22* 0.0274(19) 0.0269(18) 0.045(2) -0.0001(17) 0.0122(17) -0.0008(15)
C23* 0.039(2) 0.019(2) 0.047(2) -0.0019(17) 0.0174(18) -0.0042(16)
O5 0.098(2) 0.0496(16) 0.0619(19) 0.0008(14) 0.0472(18) -0.0137(16)
O6 0.0449(15) 0.0468(15) 0.0531(16) -0.0092(12) 0.0229(13) -0.0052(12)
C25 0.043(2) 0.041(2) 0.0329(19) 0.0026(15) 0.0122(16) -0.0063(16)
C26 0.0349(19) 0.0396(19) 0.0306(18) -0.0040(14) 0.0083(15) -0.0021(15)
C27 0.0295(18) 0.0374(18) 0.0325(18) 0.0052(14) 0.0030(15) -0.0046(14)
C28 0.0247(16) 0.0403(19) 0.0345(18) 0.0072(15) 0.0080(14) -0.0003(14)
C29 0.0297(18) 0.040(2) 0.041(2) 0.0001(15) 0.0047(16) 0.0021(15)
C30 0.0284(17) 0.0358(18) 0.0346(18) 0.0048(15) 0.0034(14) 0.0004(14)
C31 0.041(2) 0.0316(18) 0.050(2) -0.0009(16) 0.0136(17) -0.0010(15)
C32 0.053(2) 0.037(2) 0.062(3) 0.0078(18) 0.017(2) 0.0052(17)
C33 0.057(2) 0.034(2) 0.059(3) -0.0069(18) 0.013(2) -0.0050(17)
C34 0.052(2) 0.0300(19) 0.081(3) -0.0039(19) 0.025(2) -0.0064(17)
C35 0.041(2) 0.0301(18) 0.052(2) 0.0042(16) 0.0075(17) 0.0008(15)
C36 0.050(2) 0.035(2) 0.068(3) 0.0013(18) 0.004(2) -0.0071(17)
C37 0.109(4) 0.031(2) 0.150(5) -0.009(3) 0.080(4) 0.000(2)
C38 0.076(3) 0.040(2) 0.086(3) 0.021(2) -0.025(3) -0.007(2)

loop_
_atom_type_symbol
_atom_type_description
_atom_type_scat_dispersion_real
_atom_type_scat_dispersion_imag
_atom_type_scat_source
C C 0.0033 0.0016 'International Tables Vol C Tables 4.2.6.8 and 6.1.1.4'
H H 0.0000 0.0000 'International Tables Vol C Tables 4.2.6.8 and 6.1.1.4'
O O 0.0106 0.0060 'International Tables Vol C Tables 4.2.6.8 and 6.1.1.4'

loop_
_geom_angle_atom_site_label_1
_geom_angle_atom_site_label_2
_geom_angle_atom_site_label_3
_geom_angle
_geom_angle_site_symmetry_1
_geom_angle_site_symmetry_3
_geom_angle_publ_flag
O1 C1 C6 124.2(3) . . ?
O1 C1 C2 117.6(3) . . ?
C6 C1 C2 118.2(3) . . ?
O2 C2 C3 124.7(3) . . ?
O2 C2 C1 115.3(3) . . ?
C3 C2 C1 119.9(3) . . ?
C4 C3 C2 113.4(3) . . ?
C4 C3 C7 125.4(3) . . ?
C2 C3 C7 121.0(3) . . ?
C3 C4 O3 119.4(3) . . ?
C3 C4 C5 125.3(3) . . ?
O3 C4 C5 114.9(3) . . ?
C6 C5 C4 125.1(3) . . ?
C6 C5 H5A 117.4 . . ?
C4 C5 H5A 117.4 . . ?
C5 C6 C1 115.3(3) . . ?
C5 C6 C11 124.4(3) . . ?
C1 C6 C11 120.3(3) . . ?
C9 C7 C10 109.1(4) . . ?
C9 C7 C8 110.4(4) . . ?
C10 C7 C8 105.7(3) . . ?
C9 C7 C3 109.1(3) . . ?
C10 C7 C3 112.9(3) . . ?
C8 C7 C3 109.5(3) . . ?
C7 C8 H8A 109.5 . . ?
C7 C8 H8B 109.5 . . ?
H8A C8 H8B 109.5 . . ?
C7 C8 H8C 109.5 . . ?
H8A C8 H8C 109.5 . . ?
H8B C8 H8C 109.5 . . ?
C7 C9 H9A 109.5 . . ?
C7 C9 H9B 109.5 . . ?
H9A C9 H9B 109.5 . . ?
C7 C9 H9C 109.5 . . ?
H9A C9 H9C 109.5 . . ?
H9B C9 H9C 109.5 . . ?
C7 C10 H10A 109.5 . . ?
C7 C10 H10B 109.5 . . ?
H10A C10 H10B 109.5 . . ?
C7 C10 H10C 109.5 . . ?
H10A C10 H10C 109.5 . . ?
H10B C10 H10C 109.5 . . ?
C13 C11 C6 110.7(3) . . ?
C13 C11 C14 108.5(3) . . ?
C6 C11 C14 110.9(3) . . ?
C13 C11 C12 110.2(3) . . ?
C6 C11 C12 108.3(3) . . ?
C14 C11 C12 108.2(3) . . ?
C11 C12 H12A 109.5 . . ?
C11 C12 H12B 109.5 . . ?
H12A C12 H12B 109.5 . . ?
C11 C12 H12C 109.5 . . ?
H12A C12 H12C 109.5 . . ?
H12B C12 H12C 109.5 . . ?
C11 C13 H13A 109.5 . . ?
C11 C13 H13B 109.5 . . ?
H13A C13 H13B 109.5 . . ?
C11 C13 H13C 109.5 . . ?
H13A C13 H13C 109.5 . . ?
H13B C13 H13C 109.5 . . ?
C11 C14 H14A 109.5 . . ?
C11 C14 H14B 109.5 . . ?
H14A C14 H14B 109.5 . . ?
C11 C14 H14C 109.5 . . ?
H14A C14 H14C 109.5 . . ?
H14B C14 H14C 109.5 . . ?
C4 O3 C15* 114.2(9) . . ?
C28 O4 C21 117.4(2) . . ?
C15 C24 C19 120.0 . . ?
C15 C24 H24A 120.0 . . ?
C19 C24 H24A 120.0 . . ?
O3 C15 C16 116.04(18) . . ?
O3 C15 C24 123.91(18) . . ?
C16 C15 C24 120.0 . . ?
C15 C16 C17 120.0 . . ?
C15 C16 H16A 120.0 . . ?
C17 C16 H16A 120.0 . . ?
C16 C17 C18 120.0 . . ?
C16 C17 H17A 120.0 . . ?
C18 C17 H17A 120.0 . . ?
C19 C18 C17 120.0 . . ?
C19 C18 C23 120.0 . . ?
C17 C18 C23 120.0 . . ?
C20 C19 C18 120.0 . . ?
C20 C19 C24 120.0 . . ?
C18 C19 C24 120.0 . . ?
C21 C20 C19 120.0 . . ?
C21 C20 H20A 120.0 . . ?
C19 C20 H20A 120.0 . . ?
O4 C21 C20 124.11(16) . . ?
O4 C21 C22 115.72(16) . . ?
C20 C21 C22 120.0 . . ?
C21 C22 C23 120.0 . . ?
C21 C22 H22A 120.0 . . ?
C23 C22 H22A 120.0 . . ?
C22 C23 C18 120.0 . . ?
C22 C23 H23A 120.0 . . ?
C18 C23 H23A 120.0 . . ?
C29 O4* C21* 118.2(10) . . ?
C15* C24* C19* 120.0 . . ?
C15* C24* H24B 120.0 . . ?
C19* C24* H24B 120.0 . . ?
C16* C15* C24* 120.0 . . ?
C16* C15* O3 113.8(11) . . ?
C24* C15* O3 124.8(10) . . ?
C15* C16* C17* 120.0 . . ?
C15* C16* H16B 120.0 . . ?
C17* C16* H16B 120.0 . . ?
C18* C17* C16* 120.0 . . ?
C18* C17* H17B 120.0 . . ?
C16* C17* H17B 120.0 . . ?
C17* C18* C19* 120.0 . . ?
C17* C18* C23* 120.0 . . ?
C19* C18* C23* 120.0 . . ?
C20* C19* C18* 120.0 . . ?
C20* C19* C24* 120.0 . . ?
C18* C19* C24* 120.0 . . ?
C21* C20* C19* 120.0 . . ?
C21* C20* H20B 120.0 . . ?
C19* C20* H20B 120.0 . . ?
C20* C21* C22* 120.0 . . ?
C20* C21* O4* 122.8(9) . . ?
C22* C21* O4* 116.7(9) . . ?
C23* C22* C21* 120.0 . . ?
C23* C22* H22B 120.0 . . ?
C21* C22* H22B 120.0 . . ?
C22* C23* C18* 120.0 . . ?
C22* C23* H23B 120.0 . . ?
C18* C23* H23B 120.0 . . ?
O5 C25 C30 125.6(3) . . ?
O5 C25 C26 116.7(3) . . ?
C30 C25 C26 117.8(3) . . ?
O6 C26 C27 124.9(3) . . ?
O6 C26 C25 115.8(3) . . ?
C27 C26 C25 119.3(3) . . ?
C28 C27 C26 113.2(3) . . ?
C28 C27 C31 127.8(3) . . ?
C26 C27 C31 118.7(3) . . ?
C27 C28 O4 125.0(3) . . ?
C27 C28 C29 125.0(3) . . ?
O4 C28 C29 110.0(3) . . ?
C27 C28 H28A 117.5 . . ?
C29 C28 H28A 117.5 . . ?
C30 C29 O4* 139.7(7) . . ?
C30 C29 C28 125.3(3) . . ?
O4* C29 C28 94.9(7) . . ?
C30 C29 H29A 117.3 . . ?
C28 C29 H29A 117.3 . . ?
C29 C30 C25 114.8(3) . . ?
C29 C30 C35 124.6(3) . . ?
C25 C30 C35 120.5(3) . . ?
C33 C31 C34 107.7(3) . . ?
C33 C31 C27 110.0(3) . . ?
C34 C31 C27 112.5(3) . . ?
C33 C31 C32 110.2(3) . . ?
C34 C31 C32 107.9(3) . . ?
C27 C31 C32 108.6(3) . . ?
C31 C32 H32A 109.5 . . ?
C31 C32 H32B 109.5 . . ?
H32A C32 H32B 109.5 . . ?
C31 C32 H32C 109.5 . . ?
H32A C32 H32C 109.5 . . ?
H32B C32 H32C 109.5 . . ?
C31 C33 H33A 109.5 . . ?
C31 C33 H33B 109.5 . . ?
H33A C33 H33B 109.5 . . ?
C31 C33 H33C 109.5 . . ?
H33A C33 H33C 109.5 . . ?
H33B C33 H33C 109.5 . . ?
C31 C34 H34A 109.5 . . ?
C31 C34 H34B 109.5 . . ?
H34A C34 H34B 109.5 . . ?
C31 C34 H34C 109.5 . . ?
H34A C34 H34C 109.5 . . ?
H34B C34 H34C 109.5 . . ?
C37 C35 C36 108.1(4) . . ?
C37 C35 C30 111.5(3) . . ?
C36 C35 C30 110.1(3) . . ?
C37 C35 C38 109.5(4) . . ?
C36 C35 C38 108.5(3) . . ?
C30 C35 C38 109.0(3) . . ?
C35 C36 H36A 109.5 . . ?
C35 C36 H36B 109.5 . . ?
H36A C36 H36B 109.5 . . ?
C35 C36 H36C 109.5 . . ?
H36A C36 H36C 109.5 . . ?
H36B C36 H36C 109.5 . . ?
C35 C37 H37A 109.5 . . ?
C35 C37 H37B 109.5 . . ?
H37A C37 H37B 109.5 . . ?
C35 C37 H37C 109.5 . . ?
H37A C37 H37C 109.5 . . ?
H37B C37 H37C 109.5 . . ?
C35 C38 H38A 109.5 . . ?
C35 C38 H38B 109.5 . . ?
H38A C38 H38B 109.5 . . ?
C35 C38 H38C 109.5 . . ?
H38A C38 H38C 109.5 . . ?
H38B C38 H38C 109.5 . . ?

loop_
_geom_bond_atom_site_label_1
_geom_bond_atom_site_label_2
_geom_bond_distance
_geom_bond_site_symmetry_2
_geom_bond_publ_flag
O1 C1 1.216(4) . ?
O2 C2 1.218(4) . ?
C1 C6 1.485(5) . ?
C1 C2 1.561(5) . ?
C2 C3 1.466(5) . ?
C3 C4 1.355(4) . ?
C3 C7 1.542(5) . ?
C4 O3 1.375(3) . ?
C4 C5 1.467(5) . ?
C5 C6 1.333(5) . ?
C5 H5A 0.9500 . ?
C6 C11 1.528(5) . ?
C7 C9 1.527(6) . ?
C7 C10 1.530(5) . ?
C7 C8 1.534(6) . ?
C8 H8A 0.9800 . ?
C8 H8B 0.9800 . ?
C8 H8C 0.9800 . ?
C9 H9A 0.9800 . ?
C9 H9B 0.9800 . ?
C9 H9C 0.9800 . ?
C10 H10A 0.9800 . ?
C10 H10B 0.9800 . ?
C10 H10C 0.9800 . ?
C11 C13 1.527(6) . ?
C11 C14 1.541(5) . ?
C11 C12 1.545(5) . ?
C12 H12A 0.9800 . ?
C12 H12B 0.9800 . ?
C12 H12C 0.9800 . ?
C13 H13A 0.9800 . ?
C13 H13B 0.9800 . ?
C13 H13C 0.9800 . ?
C14 H14A 0.9800 . ?
C14 H14B 0.9800 . ?
C14 H14C 0.9800 . ?
O3 C15 1.382(2) . ?
O3 C15* 1.396(4) . ?
O4 C28 1.386(3) . ?
O4 C21 1.387(2) . ?
C24 C15 1.3900 . ?
C24 C19 1.3900 . ?
C24 H24A 0.9500 . ?
C15 C16 1.3900 . ?
C16 C17 1.3900 . ?
C16 H16A 0.9500 . ?
C17 C18 1.3900 . ?
C17 H17A 0.9500 . ?
C18 C19 1.3900 . ?
C18 C23 1.3900 . ?
C19 C20 1.3900 . ?
C20 C21 1.3900 . ?
C20 H20A 0.9500 . ?
C21 C22 1.3900 . ?
C22 C23 1.3900 . ?
C22 H22A 0.9500 . ?
C23 H23A 0.9500 . ?
O4* C29 1.382(5) . ?
O4* C21* 1.394(5) . ?
C24* C15* 1.3900 . ?
C24* C19* 1.3900 . ?
C24* H24B 0.9500 . ?
C15* C16* 1.3900 . ?
C16* C17* 1.3900 . ?
C16* H16B 0.9500 . ?
C17* C18* 1.3900 . ?
C17* H17B 0.9500 . ?
C18* C19* 1.3900 . ?
C18* C23* 1.3900 . ?
C19* C20* 1.3900 . ?
C20* C21* 1.3900 . ?
C20* H20B 0.9500 . ?
C21* C22* 1.3900 . ?
C22* C23* 1.3900 . ?
C22* H22B 0.9500 . ?
C23* H23B 0.9500 . ?
O5 C25 1.214(4) . ?
O6 C26 1.221(4) . ?
C25 C30 1.456(5) . ?
C25 C26 1.566(5) . ?
C26 C27 1.466(5) . ?
C27 C28 1.344(5) . ?
C27 C31 1.543(5) . ?
C28 C29 1.473(5) . ?
C28 H28A 0.9500 . ?
C29 C30 1.337(5) . ?
C29 H29A 0.9500 . ?
C30 C35 1.532(5) . ?
C31 C33 1.537(5) . ?
C31 C34 1.537(5) . ?
C31 C32 1.545(5) . ?
C32 H32A 0.9800 . ?
C32 H32B 0.9800 . ?
C32 H32C 0.9800 . ?
C33 H33A 0.9800 . ?
C33 H33B 0.9800 . ?
C33 H33C 0.9800 . ?
C34 H34A 0.9800 . ?
C34 H34B 0.9800 . ?
C34 H34C 0.9800 . ?
C35 C37 1.510(6) . ?
C35 C36 1.526(5) . ?
C35 C38 1.537(5) . ?
C36 H36A 0.9800 . ?
C36 H36B 0.9800 . ?
C36 H36C 0.9800 . ?
C37 H37A 0.9800 . ?
C37 H37B 0.9800 . ?
C37 H37C 0.9800 . ?
C38 H38A 0.9800 . ?
C38 H38B 0.9800 . ?
C38 H38C 0.9800 . ?
